data_7124828
loop_
_publ_author_name
'Rajeshkumar, Venkatachalam'
'Stuparu, Mihaiela C.'

_publ_section_title
;
 A photochemical approach to aromatic extension of the corannulene
 nucleus.
;
_journal_issue 64
_journal_name_full 'Chemical communications (Cambridge, England)'
_journal_page_first 9957
_journal_page_last 9960
_journal_paper_doi 10.1039/c6cc04910a
_journal_volume 52
_journal_year 2016
_chemical_formula_sum 'C30 H14 S'
_chemical_formula_weight 406.47
_chemical_name_systematic acenaphtho[3',2',1',8':9,10,11,12]chryseno[2,1-b]benzo[d]thiophene
_space_group_crystal_system orthorhombic
_space_group_IT_number 29
_space_group_name_Hall 'P 2c -2ac'
_space_group_name_H-M_alt 'P c a 21'
_atom_sites_solution_hydrogens geom
_audit_update_record
;
2016-04-27 deposited with the CCDC.
2016-07-14 downloaded from the CCDC.
;
_cell_angle_alpha 90
_cell_angle_beta 90
_cell_angle_gamma 90
_cell_formula_units_Z 4
_cell_length_a 9.2775(6)
_cell_length_b 26.8593(15)
_cell_length_c 7.3125(4)
_cell_measurement_reflns_used 2785
_cell_measurement_temperature 103.(2)
_cell_measurement_theta_max 25.2694
_cell_measurement_theta_min 2.6684
_cell_volume 1822.18(18)
_computing_cell_refinement 'SAINT V8.34A (Bruker AXS Inc., 2013)'
_computing_data_collection 'APEX3 (Bruker AXS Inc., 2015)'
_computing_data_reduction 'SAINT V8.34A (Bruker AXS Inc., 2013)'
_computing_molecular_graphics 'XP (Bruker AXS Inc., 2015)'
_computing_publication_material 'APEX3 (Bruker AXS Inc., 2015)'
_computing_structure_refinement 'SHELXL-2014/7 (Sheldrick, 2014)'
_computing_structure_solution 'XT, VERSION 2014/4'
_diffrn_ambient_temperature 103.(2)
_diffrn_detector_area_resol_mean 8.3333
_diffrn_measured_fraction_theta_full 0.991
_diffrn_measured_fraction_theta_max 0.991
_diffrn_measurement_device_type 'CCD area detector'
_diffrn_measurement_method 'phi and omega scans'
_diffrn_radiation_monochromator graphite
_diffrn_radiation_type MoK\a
_diffrn_radiation_wavelength 0.71073
_diffrn_reflns_av_R_equivalents 0.0669
_diffrn_reflns_av_unetI/netI 0.0904
_diffrn_reflns_limit_h_max 11
_diffrn_reflns_limit_h_min -10
_diffrn_reflns_limit_k_max 32
_diffrn_reflns_limit_k_min -32
_diffrn_reflns_limit_l_max 9
_diffrn_reflns_limit_l_min -9
_diffrn_reflns_number 10184
_diffrn_reflns_theta_full 26.41
_diffrn_reflns_theta_max 26.41
_diffrn_reflns_theta_min 2.27
_diffrn_source 'fine-focus sealed tube'
_diffrn_source_type 'Bruker KappaCCD'
_exptl_absorpt_coefficient_mu 0.194
_exptl_absorpt_correction_T_max 1.00
_exptl_absorpt_correction_T_min 0.78
_exptl_absorpt_correction_type multi-scan
_exptl_absorpt_process_details
;
SADABS-2014/5 - Bruker AXS area detector scaling and absorption correction
;
_exptl_crystal_colour yellow
_exptl_crystal_density_diffrn 1.482
_exptl_crystal_density_method 'not measured'
_exptl_crystal_description plate
_exptl_crystal_F_000 840
_exptl_crystal_size_max 0.420
_exptl_crystal_size_mid 0.400
_exptl_crystal_size_min 0.010
_refine_diff_density_max 0.260
_refine_diff_density_min -0.361
_refine_ls_abs_structure_details
;

Refined as an inversion twin.
;
_refine_ls_abs_structure_Flack 0.00(18)
_refine_ls_extinction_method none
_refine_ls_goodness_of_fit_ref 1.024
_refine_ls_hydrogen_treatment constr
_refine_ls_matrix_type full
_refine_ls_number_parameters 281
_refine_ls_number_reflns 3608
_refine_ls_number_restraints 1
_refine_ls_restrained_S_all 1.024
_refine_ls_R_factor_all 0.0952
_refine_ls_R_factor_gt 0.0562
_refine_ls_shift/su_max 0.000
_refine_ls_shift/su_mean 0.000
_refine_ls_structure_factor_coef Fsqd
_refine_ls_weighting_details 'w=1/[\s^2^(Fo^2^)+(0.0463P)^2^+0.2386P] where P=(Fo^2^+2Fc^2^)/3'
_refine_ls_weighting_scheme calc
_refine_ls_wR_factor_gt 0.1024
_refine_ls_wR_factor_ref 0.1161
_reflns_number_gt 2585
_reflns_number_total 3608
_reflns_threshold_expression 'I > 2\s(I)'
_cod_data_source_file c6cc04910a2.cif
_cod_data_source_block I
_cod_depositor_comments
;
The following automatic conversions were performed:

data item '_exptl_absorpt_correction_type' value 'Multi-Scan' was
changed to 'multi-scan' in accordance with the
/home/saulius/struct/COD-crude-data/automatic-downloads/DataCite-retrospective/RSC/depositions/lib/dictionaries/cif_core.dic
dictionary named 'cif_core.dic' version 2.4.2 last updated on
2011-04-26.

Automatic conversion script
Id: cif_fix_values 6909 2019-04-08 15:41:33Z antanas 
;
_cod_database_code 7124828

loop_
_space_group_symop_operation_xyz
'x, y, z'
'-x, -y, z+1/2'
'x+1/2, -y, z'
'-x+1/2, y, z+1/2'

loop_
_atom_site_type_symbol
_atom_site_label
_atom_site_fract_x
_atom_site_fract_y
_atom_site_fract_z
_atom_site_U_iso_or_equiv
_atom_site_adp_type
_atom_site_calc_flag
_atom_site_refinement_flags_adp
_atom_site_refinement_flags_posn
_atom_site_occupancy
C C1 0.5480(5) 0.20600(17) 0.4104(7) 0.0121(11) Uani d . . 1
C C2 0.5257(6) 0.25177(18) 0.4888(7) 0.0153(12) Uani d . . 1
C C3 0.3919(5) 0.25549(18) 0.5897(7) 0.0145(12) Uani d . . 1
H H3 0.3655 0.2868 0.6398 0.017 Uiso calc U R 1
C C4 0.3014(5) 0.21568(16) 0.6162(7) 0.0146(12) Uani d . . 1
H H4 0.2141 0.2206 0.6816 0.018 Uiso calc U R 1
C C5 0.3349(5) 0.16632(18) 0.5475(7) 0.0149(12) Uani d . . 1
C C6 0.4553(5) 0.16493(17) 0.4389(7) 0.0116(12) Uani d . . 1
C C7 0.5337(5) 0.12088(17) 0.4051(7) 0.0135(11) Uani d . . 1
C C8 0.4961(5) 0.07560(18) 0.4815(7) 0.0138(11) Uani d . . 1
C C9 0.3594(5) 0.07550(19) 0.5766(7) 0.0175(13) Uani d . . 1
H H9 0.3218 0.0448 0.6201 0.021 Uiso calc U R 1
C C10 0.2828(5) 0.11819(17) 0.6060(7) 0.0145(12) Uani d . . 1
H H10 0.1924 0.1162 0.6667 0.017 Uiso calc U R 1
C C11 0.6127(6) 0.03968(18) 0.4853(8) 0.0187(13) Uani d . . 1
H H11 0.5923 0.0061 0.5169 0.022 Uiso calc U R 1
C C12 0.7509(6) 0.05284(18) 0.4446(6) 0.0154(12) Uani d . . 1
H H12 0.8236 0.028 0.4492 0.018 Uiso calc U R 1
C C13 0.7913(5) 0.10280(17) 0.3951(8) 0.0147(11) Uani d . . 1
C C14 0.6761(5) 0.13389(17) 0.3626(6) 0.0106(11) Uani d . . 1
C C15 0.6871(5) 0.18631(17) 0.3663(7) 0.0129(11) Uani d . . 1
C C16 0.8114(5) 0.21073(17) 0.4096(7) 0.0132(11) Uani d . . 1
C C17 0.9363(5) 0.17929(18) 0.4195(7) 0.0164(12) Uani d . . 1
H H17 1.0286 0.1942 0.4326 0.02 Uiso calc U R 1
C C18 0.9265(5) 0.12817(18) 0.4108(7) 0.0172(12) Uani d . . 1
H H18 1.0125 0.109 0.4153 0.021 Uiso calc U R 1
C C19 0.7946(6) 0.26322(18) 0.4648(7) 0.0155(12) Uani d . . 1
C C20 0.6534(6) 0.28434(18) 0.4899(7) 0.0158(12) Uani d . . 1
C C21 0.6447(6) 0.33640(19) 0.5305(7) 0.0168(13) Uani d . . 1
C C22 0.7727(6) 0.36180(18) 0.5756(7) 0.0202(13) Uani d . . 1
C C23 0.9077(6) 0.3404(2) 0.5618(7) 0.0189(13) Uani d . . 1
H H23 0.9919 0.3587 0.5931 0.023 Uiso calc U R 1
C C24 0.9170(6) 0.29213(19) 0.5018(7) 0.0186(12) Uani d . . 1
H H24 1.0096 0.2778 0.4847 0.022 Uiso calc U R 1
C C25 0.5237(6) 0.37046(19) 0.5178(7) 0.0176(13) Uani d . . 1
C C26 0.3866(6) 0.36421(19) 0.4405(7) 0.0200(13) Uani d . . 1
H H26 0.3579 0.3322 0.3989 0.024 Uiso calc U R 1
C C27 0.2927(6) 0.40382(18) 0.4237(8) 0.0246(14) Uani d . . 1
H H27 0.2015 0.3991 0.3671 0.029 Uiso calc U R 1
C C28 0.3307(7) 0.4507(2) 0.4890(8) 0.0296(15) Uani d . . 1
H H28 0.2637 0.4773 0.4813 0.035 Uiso calc U R 1
C C29 0.4645(7) 0.4587(2) 0.5648(8) 0.0283(16) Uani d . . 1
H H29 0.4909 0.4907 0.6087 0.034 Uiso calc U R 1
C C30 0.5605(6) 0.41883(19) 0.5757(6) 0.0206(13) Uani d . . 1
S S1 0.74102(19) 0.42364(4) 0.6378(2) 0.0251(4) Uani d . . 1

loop_
_atom_site_aniso_label
_atom_site_aniso_U_11
_atom_site_aniso_U_22
_atom_site_aniso_U_33
_atom_site_aniso_U_12
_atom_site_aniso_U_13
_atom_site_aniso_U_23
C1 0.012(3) 0.016(2) 0.008(3) -0.002(2) -0.003(2) 0.004(2)
C2 0.020(3) 0.018(3) 0.008(3) 0.000(2) -0.001(2) 0.007(2)
C3 0.018(3) 0.016(3) 0.009(3) 0.005(2) -0.006(2) 0.000(2)
C4 0.009(3) 0.018(3) 0.017(3) 0.0038(19) -0.003(2) 0.000(2)
C5 0.011(3) 0.019(3) 0.014(3) -0.002(2) -0.004(2) 0.003(2)
C6 0.009(3) 0.015(3) 0.010(3) 0.000(2) -0.006(2) -0.001(2)
C7 0.015(3) 0.019(3) 0.007(3) 0.002(2) -0.002(2) 0.000(2)
C8 0.016(3) 0.015(2) 0.011(3) 0.000(2) -0.005(2) -0.003(2)
C9 0.022(3) 0.016(3) 0.014(3) -0.003(2) -0.005(2) -0.002(2)
C10 0.012(3) 0.022(3) 0.009(3) -0.004(2) 0.002(2) -0.001(2)
C11 0.026(3) 0.012(3) 0.018(3) 0.003(2) -0.002(3) -0.003(2)
C12 0.015(3) 0.021(3) 0.009(3) 0.009(2) 0.001(2) -0.001(2)
C13 0.018(3) 0.020(3) 0.007(2) 0.003(2) 0.003(3) 0.001(2)
C14 0.011(3) 0.017(3) 0.004(3) 0.001(2) 0.000(2) 0.000(2)
C15 0.011(3) 0.023(3) 0.005(3) 0.000(2) -0.002(2) 0.004(2)
C16 0.014(3) 0.019(3) 0.007(3) -0.001(2) 0.000(2) 0.001(2)
C17 0.009(3) 0.028(3) 0.012(3) -0.003(2) 0.000(2) 0.005(2)
C18 0.011(3) 0.028(3) 0.013(3) 0.006(2) 0.006(3) 0.002(2)
C19 0.016(3) 0.022(3) 0.009(3) -0.002(2) 0.000(2) 0.002(2)
C20 0.024(3) 0.018(3) 0.006(3) -0.002(2) 0.002(2) 0.001(2)
C21 0.023(3) 0.019(3) 0.009(3) -0.002(2) -0.003(2) 0.002(2)
C22 0.029(4) 0.018(3) 0.013(3) -0.010(3) 0.000(3) 0.000(2)
C23 0.021(3) 0.026(3) 0.011(3) -0.009(3) -0.003(2) 0.007(2)
C24 0.017(3) 0.027(3) 0.013(3) -0.001(2) 0.002(2) 0.004(3)
C25 0.026(3) 0.019(3) 0.008(3) 0.003(2) 0.004(2) 0.000(2)
C26 0.028(3) 0.016(3) 0.016(3) 0.001(2) 0.004(3) 0.002(2)
C27 0.031(4) 0.020(3) 0.023(4) 0.004(2) 0.006(3) 0.004(2)
C28 0.048(4) 0.016(3) 0.025(4) 0.012(3) 0.003(3) 0.005(3)
C29 0.047(4) 0.016(3) 0.022(3) 0.003(3) 0.006(3) -0.001(2)
C30 0.036(4) 0.021(3) 0.005(3) -0.005(3) 0.001(3) 0.002(2)
S1 0.0400(9) 0.0177(6) 0.0175(7) -0.0084(8) -0.0014(7) -0.0008(7)

loop_
_atom_type_symbol
_atom_type_description
_atom_type_scat_dispersion_real
_atom_type_scat_dispersion_imag
_atom_type_scat_source
C C 0.0033 0.0016 'International Tables Vol C Tables 4.2.6.8 and 6.1.1.4'
H H 0.0000 0.0000 'International Tables Vol C Tables 4.2.6.8 and 6.1.1.4'
S S 0.1246 0.1234 'International Tables Vol C Tables 4.2.6.8 and 6.1.1.4'

loop_
_geom_angle_atom_site_label_1
_geom_angle_atom_site_label_2
_geom_angle_atom_site_label_3
_geom_angle
C2 C1 C6 123.1(5)
C2 C1 C15 124.1(5)
C6 C1 C15 107.1(4)
C1 C2 C3 113.8(5)
C1 C2 C20 114.4(5)
C3 C2 C20 130.2(5)
C4 C3 C2 122.8(5)
C3 C4 C5 122.1(5)
C6 C5 C10 114.8(5)
C6 C5 C4 113.6(5)
C10 C5 C4 130.0(5)
C5 C6 C7 123.0(5)
C5 C6 C1 124.0(5)
C7 C6 C1 108.3(4)
C8 C7 C14 123.1(4)
C8 C7 C6 122.5(5)
C14 C7 C6 108.4(4)
C7 C8 C9 114.6(5)
C7 C8 C11 113.9(4)
C9 C8 C11 130.1(5)
C10 C9 C8 122.0(5)
C9 C10 C5 122.0(5)
C12 C11 C8 121.7(5)
C11 C12 C13 122.8(4)
C14 C13 C18 113.9(4)
C14 C13 C12 114.0(4)
C18 C13 C12 130.7(5)
C13 C14 C7 122.8(4)
C13 C14 C15 123.0(5)
C7 C14 C15 108.2(4)
C16 C15 C14 123.1(4)
C16 C15 C1 122.2(4)
C14 C15 C1 107.9(4)
C15 C16 C17 114.3(4)
C15 C16 C19 115.7(4)
C17 C16 C19 129.3(4)
C18 C17 C16 122.0(5)
C17 C18 C13 122.4(5)
C24 C19 C20 119.6(5)
C24 C19 C16 119.8(5)
C20 C19 C16 120.5(4)
C21 C20 C19 117.6(5)
C21 C20 C2 122.4(5)
C19 C20 C2 119.8(4)
C22 C21 C20 118.3(5)
C22 C21 C25 111.2(5)
C20 C21 C25 130.3(5)
C23 C22 C21 123.1(5)
C23 C22 S1 124.5(4)
C21 C22 S1 112.3(4)
C24 C23 C22 118.2(5)
C23 C24 C19 122.3(5)
C26 C25 C30 116.8(5)
C26 C25 C21 130.7(5)
C30 C25 C21 112.0(5)
C27 C26 C25 121.1(5)
C26 C27 C28 120.4(6)
C29 C28 C27 120.6(6)
C28 C29 C30 118.6(5)
C29 C30 C25 122.4(5)
C29 C30 S1 124.9(4)
C25 C30 S1 112.3(4)
C30 S1 C22 91.3(3)

loop_
_geom_bond_atom_site_label_1
_geom_bond_atom_site_label_2
_geom_bond_distance
C1 C2 1.372(6)
C1 C6 1.414(6)
C1 C15 1.432(7)
C2 C3 1.448(7)
C2 C20 1.473(7)
C3 C4 1.373(6)
C4 C5 1.451(6)
C5 C6 1.371(7)
C5 C10 1.445(6)
C6 C7 1.411(6)
C7 C8 1.383(6)
C7 C14 1.402(6)
C8 C9 1.446(7)
C8 C11 1.450(7)
C9 C10 1.366(7)
C11 C12 1.362(7)
C12 C13 1.440(6)
C13 C14 1.377(6)
C13 C18 1.432(6)
C14 C15 1.412(6)
C15 C16 1.364(6)
C16 C17 1.436(6)
C16 C19 1.475(6)
C17 C18 1.377(6)
C19 C24 1.402(7)
C19 C20 1.439(7)
C20 C21 1.432(6)
C21 C22 1.408(7)
C21 C25 1.451(7)
C22 C23 1.381(8)
C22 S1 1.747(5)
C23 C24 1.372(7)
C25 C26 1.402(7)
C25 C30 1.408(7)
C26 C27 1.381(7)
C27 C28 1.392(7)
C28 C29 1.376(8)
C29 C30 1.395(7)
C30 S1 1.740(6)
